data_7032819
loop_
_publ_author_name
'Stafford, Verity S.'
'Suntharalingam, Kogularamanan'
'Shivalingam, Arun'
'White, Andrew J. P.'
'Mann, David J.'
'Vilar, Ramon'

_publ_section_title
;
 Syntheses of polypyridyl metal complexes and studies of their interaction
 with quadruplex DNA.
;
_journal_issue 8
_journal_name_full 'Dalton transactions (Cambridge, England : 2003)'
_journal_page_first 3686
_journal_page_last 3700
_journal_paper_doi 10.1039/c4dt02910k
_journal_volume 44
_journal_year 2015
_chemical_formula_moiety 'C26 H35 Cl3 N7 O Zn2, 0.5(Cl4 Zn), 0.5(C3 H6 O), 2(H2 O)'
_chemical_formula_sum 'C27.5 H42 Cl5 N7 O3.5 Zn2.5'
_chemical_formula_weight 867.36
_chemical_name_systematic
; 
 ? 
;
_space_group_IT_number 2
_symmetry_cell_setting triclinic
_symmetry_space_group_name_Hall '-P 1'
_symmetry_space_group_name_H-M 'P -1'
_atom_sites_solution_hydrogens geom
_atom_sites_solution_primary direct
_atom_sites_solution_secondary difmap
_audit_creation_method SHELXL-97
_cell_angle_alpha 69.026(3)
_cell_angle_beta 81.075(2)
_cell_angle_gamma 63.677(3)
_cell_formula_units_Z 4
_cell_length_a 14.9174(4)
_cell_length_b 15.4884(5)
_cell_length_c 18.5245(5)
_cell_measurement_reflns_used 16033
_cell_measurement_temperature 173
_cell_measurement_theta_max 72.2889
_cell_measurement_theta_min 2.5524
_cell_volume 3582.0(2)
_computing_cell_refinement 'CrysAlis RED, Oxford Diffraction Ltd'
_computing_data_collection 'CrysAlis CCD, Oxford Diffraction Ltd'
_computing_data_reduction 'CrysAlis RED, Oxford Diffraction Ltd'
_computing_molecular_graphics 'Bruker SHELXTL'
_computing_publication_material 'Bruker SHELXTL'
_computing_structure_refinement 'SHELXL-97 (Sheldrick, 1997)'
_computing_structure_solution 'SHELXS-97 (Sheldrick, 1990)'
_diffrn_ambient_temperature 173
_diffrn_detector_area_resol_mean 8.2556
_diffrn_measured_fraction_theta_full 0.980
_diffrn_measured_fraction_theta_max 0.974
_diffrn_measurement_device_type 'OD Xcalibur PX Ultra'
_diffrn_measurement_method 'omega scans'
_diffrn_radiation_monochromator mirror
_diffrn_radiation_source 'Enhance Ultra (Cu) X-ray Source'
_diffrn_radiation_type CuK\a
_diffrn_radiation_wavelength 1.54184
_diffrn_reflns_av_R_equivalents 0.0342
_diffrn_reflns_av_sigmaI/netI 0.0411
_diffrn_reflns_limit_h_max 18
_diffrn_reflns_limit_h_min -17
_diffrn_reflns_limit_k_max 17
_diffrn_reflns_limit_k_min -18
_diffrn_reflns_limit_l_max 22
_diffrn_reflns_limit_l_min -22
_diffrn_reflns_number 29201
_diffrn_reflns_theta_full 72.00
_diffrn_reflns_theta_max 72.44
_diffrn_reflns_theta_min 2.55
_exptl_absorpt_coefficient_mu 5.773
_exptl_absorpt_correction_T_max 0.850
_exptl_absorpt_correction_T_min 0.451
_exptl_absorpt_correction_type analytical
_exptl_absorpt_process_details
; 
CrysAlisPro, Agilent Technologies, 
Version 1.171.35.15 (release 03-08-2011 CrysAlis171 .NET) 
(compiled Aug  3 2011,13:03:54) 
Analytical numeric absorption correction using a multifaceted crystal 
model based on expressions derived by R.C. Clark & J.S. Reid. 
(Clark, R. C. & Reid, J. S. (1995). Acta Cryst. A51, 887-897) 
;
_exptl_crystal_colour Colourless
_exptl_crystal_density_diffrn 1.608
_exptl_crystal_density_method 'not measured'
_exptl_crystal_description needles
_exptl_crystal_F_000 1776
_exptl_crystal_size_max 0.29
_exptl_crystal_size_mid 0.04
_exptl_crystal_size_min 0.03
_refine_diff_density_max 1.112
_refine_diff_density_min -0.986
_refine_diff_density_rms 0.077
_refine_ls_extinction_method none
_refine_ls_goodness_of_fit_ref 1.052
_refine_ls_hydrogen_treatment mixed
_refine_ls_matrix_type full
_refine_ls_number_parameters 876
_refine_ls_number_reflns 13810
_refine_ls_number_restraints 142
_refine_ls_restrained_S_all 1.064
_refine_ls_R_factor_all 0.0475
_refine_ls_R_factor_gt 0.0378
_refine_ls_shift/su_max 0.001
_refine_ls_shift/su_mean 0.000
_refine_ls_structure_factor_coef Fsqd
_refine_ls_weighting_details 'calc w=1/[\s^2^(Fo^2^)+(0.0632P)^2^+1.4255P] where P=(Fo^2^+2Fc^2^)/3'
_refine_ls_weighting_scheme calc
_refine_ls_wR_factor_gt 0.1039
_refine_ls_wR_factor_ref 0.1087
_reflns_number_gt 11772
_reflns_number_total 13810
_reflns_threshold_expression >2sigma(I)
_cod_data_source_file c4dt02910k2.cif
_cod_data_source_block 8
_cod_depositor_comments
;
The following automatic conversions were performed:

'_symmetry_cell_setting' value 'Triclinic' changed to 'triclinic'
according to
/usr/data/users/saulius/crontab/automatic-downloads/rss-feeds/RSC/lib/dictionaries/cif_core.dic
dictionary named 'cif_core.dic' version 2.4.2 from 2011-04-26.

Automatic conversion script
Id: cif_fix_values 2827 2014-09-09 07:05:25Z andrius 

 Adding full bibliography for 7032818--7032820.cif.
;
_cod_original_sg_symbol_H-M P-1
_cod_original_formula_sum 'C27.50 H42 Cl5 N7 O3.50 Zn2.50'
_cod_database_code 7032819

loop_
_symmetry_equiv_pos_as_xyz
'x, y, z'
'-x, -y, -z'

loop_
_atom_site_label
_atom_site_type_symbol
_atom_site_fract_x
_atom_site_fract_y
_atom_site_fract_z
_atom_site_U_iso_or_equiv
_atom_site_adp_type
_atom_site_occupancy
_atom_site_symmetry_multiplicity
_atom_site_calc_flag
_atom_site_refinement_flags
_atom_site_disorder_assembly
_atom_site_disorder_group
Zn1A Zn 0.94601(2) 0.60227(3) 0.669036(19) 0.02854(9) Uani 1 1 d . . .
Zn2A Zn 0.78737(3) 0.76480(3) 0.06582(2) 0.03005(9) Uani 1 1 d . . .
Cl1A Cl 1.09079(6) 0.61499(8) 0.62315(5) 0.0513(2) Uani 1 1 d . . .
Cl2A Cl 0.94641(5) 0.55351(5) 0.80125(3) 0.03389(14) Uani 1 1 d . . .
Cl3A Cl 0.89361(5) 0.81562(6) 0.09183(4) 0.04153(16) Uani 1 1 d . . .
N1A N 0.84963(16) 0.63235(16) 0.58344(12) 0.0268(4) Uani 1 1 d . . .
C2A C 0.78056(19) 0.7273(2) 0.55270(14) 0.0281(5) Uani 1 1 d . . .
C3A C 0.72786(19) 0.7569(2) 0.48575(15) 0.0291(5) Uani 1 1 d . . .
H3AA H 0.6803 0.8252 0.4638 0.035 Uiso 1 1 calc R . .
C4A C 0.74722(19) 0.6834(2) 0.45207(14) 0.0278(5) Uani 1 1 d . . .
C5A C 0.81698(19) 0.5824(2) 0.48619(14) 0.0274(5) Uani 1 1 d . . .
H5AA H 0.8290 0.5307 0.4650 0.033 Uiso 1 1 calc R . .
C6A C 0.86754(18) 0.56082(19) 0.55163(14) 0.0259(5) Uani 1 1 d . . .
C7A C 0.7644(2) 0.7958(2) 0.59744(15) 0.0299(5) Uani 1 1 d . . .
N8A N 0.83291(18) 0.75750(17) 0.65341(13) 0.0321(5) Uani 1 1 d . . .
C9A C 0.8207(3) 0.8116(2) 0.69935(17) 0.0400(7) Uani 1 1 d . . .
H9AA H 0.8698 0.7855 0.7378 0.048 Uiso 1 1 calc R . .
C10A C 0.7397(3) 0.9038(2) 0.69330(18) 0.0446(7) Uani 1 1 d . . .
H10A H 0.7329 0.9401 0.7271 0.054 Uiso 1 1 calc R . .
C11A C 0.6688(3) 0.9417(2) 0.63664(19) 0.0440(7) Uani 1 1 d . . .
H11A H 0.6118 1.0044 0.6317 0.053 Uiso 1 1 calc R . .
C12A C 0.6813(2) 0.8881(2) 0.58736(17) 0.0376(6) Uani 1 1 d . . .
H12A H 0.6340 0.9138 0.5475 0.045 Uiso 1 1 calc R . .
C13A C 0.94359(18) 0.45788(19) 0.59395(14) 0.0257(5) Uani 1 1 d . . .
N14A N 0.98390(16) 0.45456(17) 0.65622(13) 0.0297(4) Uani 1 1 d . . .
C15A C 1.0508(2) 0.3648(2) 0.69923(16) 0.0340(6) Uani 1 1 d . . .
H15A H 1.0789 0.3622 0.7430 0.041 Uiso 1 1 calc R . .
C16A C 1.0806(2) 0.2761(2) 0.68288(18) 0.0366(6) Uani 1 1 d . . .
H16A H 1.1280 0.2135 0.7150 0.044 Uiso 1 1 calc R . .
C17A C 1.0403(2) 0.2795(2) 0.61878(17) 0.0339(6) Uani 1 1 d . . .
H17A H 1.0602 0.2194 0.6059 0.041 Uiso 1 1 calc R . .
C18A C 0.97040(19) 0.3722(2) 0.57357(15) 0.0295(5) Uani 1 1 d . . .
H18A H 0.9416 0.3765 0.5294 0.035 Uiso 1 1 calc R . .
O19A O 0.70273(14) 0.70018(14) 0.38754(10) 0.0300(4) Uani 1 1 d . . .
C20A C 0.6306(2) 0.8031(2) 0.34982(15) 0.0324(6) Uani 1 1 d . . .
H20A H 0.6617 0.8515 0.3366 0.039 Uiso 1 1 calc R . .
H20B H 0.5730 0.8238 0.3843 0.039 Uiso 1 1 calc R . .
C21A C 0.5965(2) 0.8025(2) 0.27730(15) 0.0339(6) Uani 1 1 d . . .
H21A H 0.5397 0.8684 0.2537 0.041 Uiso 1 1 calc R . .
H21B H 0.5733 0.7478 0.2907 0.041 Uiso 1 1 calc R . .
C22A C 0.6825(2) 0.7848(2) 0.21927(14) 0.0290(5) Uani 1 1 d . . .
H22A H 0.6986 0.8446 0.2015 0.035 Uiso 1 1 calc R . .
H22B H 0.7422 0.7250 0.2466 0.035 Uiso 1 1 calc R . .
N23A N 0.66390(16) 0.76765(16) 0.15021(12) 0.0282(4) Uani 1 1 d . . .
C24A C 0.5699(2) 0.8506(2) 0.10997(15) 0.0323(6) Uani 1 1 d . . .
H24A H 0.5586 0.9152 0.1167 0.039 Uiso 1 1 calc R . .
H24B H 0.5127 0.8341 0.1330 0.039 Uiso 1 1 calc R . .
C25A C 0.5766(2) 0.8632(2) 0.02438(16) 0.0333(6) Uani 1 1 d . . .
H25A H 0.5817 0.8008 0.0173 0.040 Uiso 1 1 calc R . .
H25B H 0.5155 0.9212 -0.0026 0.040 Uiso 1 1 calc R . .
N26A N 0.66497(18) 0.88195(18) -0.00837(13) 0.0342(5) Uani 1 1 d D . .
H26A H 0.656(3) 0.9407(14) -0.003(2) 0.036(9) Uiso 1 1 d D . .
C27A C 0.6882(3) 0.8809(3) -0.08886(17) 0.0443(7) Uani 1 1 d . . .
H27A H 0.7277 0.9208 -0.1143 0.053 Uiso 1 1 calc R . .
H27B H 0.6254 0.9123 -0.1185 0.053 Uiso 1 1 calc R . .
C28A C 0.7473(3) 0.7716(3) -0.08757(17) 0.0457(7) Uani 1 1 d . . .
H28A H 0.7055 0.7332 -0.0665 0.055 Uiso 1 1 calc R . .
H28B H 0.7674 0.7700 -0.1407 0.055 Uiso 1 1 calc R . .
N29A N 0.8370(2) 0.7246(2) -0.03852(15) 0.0413(6) Uani 1 1 d D . .
H29A H 0.882(2) 0.749(3) -0.0637(19) 0.042(9) Uiso 1 1 d D . .
C30A C 0.8870(3) 0.6127(3) -0.0149(2) 0.0495(8) Uani 1 1 d . . .
H30A H 0.9578 0.5891 -0.0020 0.059 Uiso 1 1 calc R . .
H30B H 0.8855 0.5902 -0.0582 0.059 Uiso 1 1 calc R . .
C31A C 0.8353(3) 0.5666(2) 0.0545(2) 0.0465(7) Uani 1 1 d . . .
H31A H 0.7661 0.5853 0.0404 0.056 Uiso 1 1 calc R . .
H31B H 0.8715 0.4914 0.0718 0.056 Uiso 1 1 calc R . .
N32A N 0.83310(18) 0.60459(18) 0.11735(14) 0.0349(5) Uani 1 1 d D . .
H32A H 0.8957(11) 0.576(3) 0.136(2) 0.042(9) Uiso 1 1 d D . .
C33A C 0.7673(2) 0.5818(2) 0.18285(17) 0.0368(6) Uani 1 1 d . . .
H33A H 0.7946 0.5744 0.2312 0.044 Uiso 1 1 calc R . .
H33B H 0.7651 0.5166 0.1888 0.044 Uiso 1 1 calc R . .
C34A C 0.6626(2) 0.6667(2) 0.16882(17) 0.0343(6) Uani 1 1 d . . .
H34A H 0.6314 0.6665 0.1255 0.041 Uiso 1 1 calc R . .
H34B H 0.6215 0.6546 0.2155 0.041 Uiso 1 1 calc R . .
Zn1B Zn 0.34182(3) 0.75115(3) 0.37396(2) 0.03003(9) Uani 1 1 d . . .
Zn2B Zn 0.71699(3) 0.28021(3) 0.91194(2) 0.03855(10) Uani 1 1 d . . .
Cl1B Cl 0.23020(5) 0.68129(6) 0.40146(4) 0.04051(16) Uani 1 1 d . . .
Cl2B Cl 0.32920(5) 0.85939(5) 0.25116(4) 0.03834(15) Uani 1 1 d . . .
Cl3B Cl 0.55377(7) 0.32166(9) 0.90606(5) 0.0631(3) Uani 1 1 d . . .
N1B N 0.43764(16) 0.70866(16) 0.46297(12) 0.0277(4) Uani 1 1 d . . .
C2B C 0.40981(19) 0.76107(19) 0.51252(15) 0.0284(5) Uani 1 1 d . . .
C3B C 0.4699(2) 0.7350(2) 0.57394(16) 0.0319(5) Uani 1 1 d . . .
H3BA H 0.4505 0.7753 0.6069 0.038 Uiso 1 1 calc R . .
C4B C 0.55970(19) 0.6476(2) 0.58553(15) 0.0292(5) Uani 1 1 d . . .
C5B C 0.58672(19) 0.59079(19) 0.53582(15) 0.0277(5) Uani 1 1 d . . .
H5BA H 0.6467 0.5300 0.5441 0.033 Uiso 1 1 calc R . .
C6B C 0.52453(19) 0.62450(19) 0.47402(15) 0.0272(5) Uani 1 1 d . . .
C7B C 0.3083(2) 0.8474(2) 0.49728(16) 0.0333(6) Uani 1 1 d . . .
N8B N 0.26308(18) 0.86190(19) 0.43393(14) 0.0367(5) Uani 1 1 d . . .
C9B C 0.1714(2) 0.9370(3) 0.4163(2) 0.0463(8) Uani 1 1 d . . .
H9BA H 0.1392 0.9476 0.3715 0.056 Uiso 1 1 calc R . .
C10B C 0.1218(2) 0.9996(3) 0.4601(2) 0.0501(8) Uani 1 1 d . . .
H10B H 0.0569 1.0526 0.4454 0.060 Uiso 1 1 calc R . .
C11B C 0.1671(3) 0.9843(3) 0.5251(2) 0.0486(8) Uani 1 1 d . . .
H11B H 0.1341 1.0264 0.5565 0.058 Uiso 1 1 calc R . .
C12B C 0.2626(2) 0.9062(2) 0.54443(19) 0.0428(7) Uani 1 1 d . . .
H12B H 0.2955 0.8938 0.5895 0.051 Uiso 1 1 calc R . .
C13B C 0.54559(19) 0.57291(19) 0.41535(15) 0.0278(5) Uani 1 1 d . . .
N14B N 0.47469(17) 0.61736(17) 0.36037(13) 0.0291(4) Uani 1 1 d . . .
C15B C 0.4872(2) 0.5762(2) 0.30549(16) 0.0335(6) Uani 1 1 d . . .
H15B H 0.4372 0.6085 0.2666 0.040 Uiso 1 1 calc R . .
C16B C 0.5696(2) 0.4887(2) 0.30262(17) 0.0372(6) Uani 1 1 d . . .
H16B H 0.5756 0.4604 0.2633 0.045 Uiso 1 1 calc R . .
C17B C 0.6434(2) 0.4430(2) 0.35855(18) 0.0375(6) Uani 1 1 d . . .
H17B H 0.7013 0.3830 0.3579 0.045 Uiso 1 1 calc R . .
C18B C 0.6320(2) 0.4859(2) 0.41554(17) 0.0331(6) Uani 1 1 d . . .
H18B H 0.6822 0.4563 0.4539 0.040 Uiso 1 1 calc R . .
O19B O 0.62458(14) 0.61144(15) 0.64358(11) 0.0341(4) Uani 1 1 d . . .
C20B C 0.5986(2) 0.6641(2) 0.70008(17) 0.0366(6) Uani 1 1 d . . .
H20C H 0.5308 0.6735 0.7209 0.044 Uiso 1 1 calc R . .
H20D H 0.5998 0.7318 0.6761 0.044 Uiso 1 1 calc R . .
C21B C 0.6762(2) 0.5975(2) 0.76403(17) 0.0380(6) Uani 1 1 d . . .
H21C H 0.6692 0.6351 0.7994 0.046 Uiso 1 1 calc R . .
H21D H 0.7441 0.5799 0.7415 0.046 Uiso 1 1 calc R . .
C22B C 0.6624(2) 0.5002(2) 0.80899(17) 0.0369(6) Uani 1 1 d . . .
H22C H 0.6026 0.5177 0.8421 0.044 Uiso 1 1 calc R . .
H22D H 0.6484 0.4755 0.7715 0.044 Uiso 1 1 calc R . .
N23B N 0.74774(17) 0.41505(18) 0.85865(13) 0.0335(5) Uani 1 1 d . . .
C24B C 0.7669(3) 0.4423(2) 0.92187(17) 0.0397(6) Uani 1 1 d . . .
H24C H 0.7028 0.4878 0.9390 0.048 Uiso 1 1 calc R . .
H24D H 0.8099 0.4795 0.9026 0.048 Uiso 1 1 calc R . .
C25B C 0.8181(3) 0.3470(3) 0.99027(18) 0.0427(7) Uani 1 1 d . . .
H25C H 0.8856 0.3046 0.9751 0.051 Uiso 1 1 calc R . .
H25D H 0.8255 0.3665 1.0337 0.051 Uiso 1 1 calc R . .
N26B N 0.7565(2) 0.2888(2) 1.01436(14) 0.0425(6) Uani 1 1 d D . .
H26B H 0.6996(15) 0.323(2) 1.0359(19) 0.040(9) Uiso 1 1 d D . .
C27B C 0.8066(3) 0.1843(3) 1.06830(19) 0.0549(9) Uani 1 1 d . . .
H27C H 0.7559 0.1631 1.1009 0.066 Uiso 1 1 calc R . .
H27D H 0.8523 0.1826 1.1027 0.066 Uiso 1 1 calc R . .
C28B C 0.8650(3) 0.1111(3) 1.0241(2) 0.0537(9) Uani 1 1 d . . .
H28C H 0.9212 0.1268 0.9967 0.064 Uiso 1 1 calc R . .
H28D H 0.8930 0.0405 1.0605 0.064 Uiso 1 1 calc R . .
N29B N 0.7989(2) 0.1205(2) 0.96834(17) 0.0481(6) Uani 1 1 d D . .
H29B H 0.754(2) 0.097(3) 0.995(2) 0.059(12) Uiso 1 1 d D . .
C30B C 0.8492(3) 0.0722(3) 0.9090(2) 0.0577(9) Uani 1 1 d . . .
H30C H 0.8027 0.0563 0.8889 0.069 Uiso 1 1 calc R . .
H30D H 0.9077 0.0077 0.9320 0.069 Uiso 1 1 calc R . .
C31B C 0.8830(3) 0.1431(3) 0.8437(2) 0.0531(8) Uani 1 1 d . . .
H31C H 0.9349 0.1533 0.8626 0.064 Uiso 1 1 calc R . .
H31D H 0.9123 0.1127 0.8021 0.064 Uiso 1 1 calc R . .
N32B N 0.7973(2) 0.2413(2) 0.81342(15) 0.0414(6) Uani 1 1 d D . .
H32B H 0.759(2) 0.231(3) 0.787(2) 0.050(10) Uiso 1 1 d D . .
C33B C 0.8261(3) 0.3246(3) 0.76455(18) 0.0438(7) Uani 1 1 d . . .
H33C H 0.7736 0.3744 0.7251 0.053 Uiso 1 1 calc R . .
H33D H 0.8893 0.2962 0.7374 0.053 Uiso 1 1 calc R . .
C34B C 0.8394(2) 0.3775(2) 0.81386(18) 0.0386(6) Uani 1 1 d . . .
H34C H 0.8965 0.3294 0.8497 0.046 Uiso 1 1 calc R . .
H34D H 0.8546 0.4355 0.7804 0.046 Uiso 1 1 calc R . .
Zn3 Zn 0.62924(10) 1.10285(12) 0.25568(8) 0.0383(5) Uani 0.920(5) 1 d PDU A 1
Cl4 Cl 0.57524(16) 1.03916(16) 0.37518(10) 0.0453(5) Uani 0.920(5) 1 d PDU A 1
Cl5 Cl 0.66608(11) 1.23504(7) 0.24723(7) 0.0428(3) Uani 0.920(5) 1 d PDU A 1
Cl6 Cl 0.77072(8) 0.98348(6) 0.22620(7) 0.0465(3) Uani 0.920(5) 1 d PDU A 1
Cl7 Cl 0.50676(9) 1.16214(15) 0.16694(7) 0.0691(5) Uani 0.920(5) 1 d PDU A 1
Zn3' Zn 0.6302(12) 1.0960(13) 0.2605(10) 0.046(6) Uiso 0.080(5) 1 d PDU A 2
Cl4' Cl 0.5726(15) 1.0476(17) 0.3836(8) 0.031(4) Uiso 0.080(5) 1 d PDU A 2
Cl5' Cl 0.6329(15) 1.2500(11) 0.2329(11) 0.070(5) Uiso 0.080(5) 1 d PDU A 2
Cl6' Cl 0.7902(10) 0.9812(11) 0.2534(12) 0.073(5) Uiso 0.080(5) 1 d PDU A 2
Cl7' Cl 0.5288(10) 1.1024(13) 0.1772(6) 0.053(3) Uiso 0.080(5) 1 d PDU A 2
O40 O 0.9585(3) 0.8283(4) -0.1609(2) 0.0973(12) Uani 1 1 d . . .
C40 C 1.0236(3) 0.8204(4) -0.2094(2) 0.0624(10) Uani 1 1 d . . .
C41 C 1.0931(4) 0.7205(5) -0.2189(4) 0.0926(17) Uani 1 1 d . . .
H41A H 1.0691 0.6686 -0.1884 0.139 Uiso 1 1 calc R . .
H41B H 1.1601 0.7007 -0.2011 0.139 Uiso 1 1 calc R . .
H41C H 1.0959 0.7263 -0.2736 0.139 Uiso 1 1 calc R . .
C42 C 1.0390(4) 0.9130(4) -0.2624(3) 0.0847(15) Uani 1 1 d . . .
H42A H 0.9838 0.9747 -0.2558 0.127 Uiso 1 1 calc R . .
H42B H 1.0406 0.9154 -0.3161 0.127 Uiso 1 1 calc R . .
H42C H 1.1024 0.9088 -0.2495 0.127 Uiso 1 1 calc R . .
O50 O 0.6652(2) 1.0293(2) 0.06574(15) 0.0540(6) Uani 1 1 d . . .
O60 O 1.0332(3) 0.8178(3) 0.4808(3) 0.0950(12) Uani 1 1 d . . .
O70 O 0.5335(5) 0.3787(4) 1.0711(3) 0.1041(19) Uani 0.774(6) 1 d PU B 1
O80 O 0.6576(4) 0.4546(5) 1.1158(3) 0.1026(17) Uani 0.774(6) 1 d PU B 1
O70' O 0.6043(19) 0.4185(19) 1.0874(15) 0.121(5) Uiso 0.226(6) 1 d PU B 2
O80' O 0.4163(16) 0.3438(17) 1.0505(13) 0.109(4) Uiso 0.226(6) 1 d PU B 2

loop_
_atom_site_aniso_label
_atom_site_aniso_U_11
_atom_site_aniso_U_22
_atom_site_aniso_U_33
_atom_site_aniso_U_23
_atom_site_aniso_U_13
_atom_site_aniso_U_12
Zn1A 0.02623(17) 0.03165(18) 0.02606(17) -0.00959(13) -0.00419(13) -0.00925(14)
Zn2A 0.02915(18) 0.03179(18) 0.02744(17) -0.00952(14) -0.00455(13) -0.00994(14)
Cl1A 0.0417(4) 0.0822(6) 0.0489(4) -0.0329(4) 0.0111(3) -0.0367(4)
Cl2A 0.0346(3) 0.0369(3) 0.0262(3) -0.0086(2) -0.0055(2) -0.0112(3)
Cl3A 0.0380(3) 0.0464(4) 0.0454(4) -0.0144(3) -0.0062(3) -0.0206(3)
N1A 0.0243(10) 0.0283(10) 0.0247(10) -0.0090(8) -0.0014(8) -0.0078(8)
C2A 0.0275(12) 0.0282(12) 0.0242(12) -0.0070(9) -0.0018(9) -0.0087(10)
C3A 0.0272(12) 0.0297(12) 0.0256(12) -0.0064(10) -0.0039(10) -0.0086(10)
C4A 0.0250(12) 0.0326(13) 0.0227(11) -0.0056(10) -0.0021(9) -0.0116(10)
C5A 0.0258(12) 0.0299(12) 0.0253(12) -0.0103(10) 0.0007(9) -0.0099(10)
C6A 0.0237(11) 0.0272(12) 0.0260(12) -0.0086(9) 0.0004(9) -0.0103(10)
C7A 0.0331(13) 0.0276(12) 0.0254(12) -0.0079(10) -0.0028(10) -0.0094(11)
N8A 0.0375(12) 0.0294(11) 0.0261(11) -0.0075(9) -0.0055(9) -0.0106(10)
C9A 0.0548(18) 0.0331(14) 0.0314(14) -0.0118(11) -0.0083(13) -0.0142(13)
C10A 0.063(2) 0.0335(14) 0.0343(15) -0.0146(12) -0.0034(14) -0.0138(14)
C11A 0.0520(18) 0.0295(14) 0.0415(16) -0.0134(12) -0.0019(14) -0.0073(13)
C12A 0.0403(15) 0.0306(13) 0.0351(14) -0.0110(11) -0.0061(12) -0.0069(12)
C13A 0.0210(11) 0.0286(12) 0.0256(11) -0.0075(9) -0.0003(9) -0.0097(10)
N14A 0.0254(10) 0.0304(11) 0.0299(11) -0.0094(9) -0.0043(8) -0.0079(9)
C15A 0.0277(13) 0.0341(14) 0.0329(13) -0.0060(11) -0.0075(10) -0.0083(11)
C16A 0.0283(13) 0.0303(13) 0.0405(15) -0.0070(11) -0.0027(11) -0.0058(11)
C17A 0.0287(13) 0.0274(13) 0.0411(15) -0.0102(11) 0.0032(11) -0.0098(11)
C18A 0.0266(12) 0.0302(12) 0.0300(12) -0.0098(10) 0.0017(10) -0.0112(10)
O19A 0.0317(9) 0.0295(9) 0.0243(8) -0.0059(7) -0.0077(7) -0.0088(8)
C20A 0.0293(13) 0.0319(13) 0.0262(12) -0.0065(10) -0.0054(10) -0.0051(11)
C21A 0.0274(13) 0.0414(15) 0.0272(13) -0.0070(11) -0.0061(10) -0.0109(11)
C22A 0.0289(12) 0.0325(13) 0.0247(12) -0.0075(10) -0.0048(10) -0.0119(10)
N23A 0.0274(10) 0.0276(10) 0.0276(10) -0.0071(8) -0.0069(8) -0.0092(9)
C24A 0.0289(13) 0.0324(13) 0.0301(13) -0.0087(10) -0.0084(10) -0.0066(11)
C25A 0.0301(13) 0.0339(13) 0.0317(13) -0.0095(11) -0.0103(10) -0.0074(11)
N26A 0.0381(12) 0.0320(11) 0.0265(11) -0.0068(9) -0.0076(9) -0.0093(10)
C27A 0.0512(18) 0.0463(17) 0.0260(13) -0.0048(12) -0.0074(12) -0.0156(14)
C28A 0.0511(18) 0.0568(19) 0.0269(14) -0.0179(13) -0.0046(12) -0.0159(15)
N29A 0.0419(14) 0.0475(14) 0.0331(13) -0.0171(11) 0.0009(10) -0.0149(12)
C30A 0.0517(19) 0.0464(18) 0.0442(17) -0.0253(14) -0.0001(14) -0.0071(15)
C31A 0.0525(19) 0.0358(15) 0.0487(18) -0.0199(13) -0.0076(14) -0.0091(14)
N32A 0.0334(12) 0.0293(11) 0.0370(12) -0.0095(9) -0.0075(10) -0.0076(10)
C33A 0.0395(15) 0.0283(13) 0.0366(14) -0.0057(11) -0.0067(12) -0.0108(12)
C34A 0.0332(14) 0.0322(13) 0.0386(14) -0.0081(11) -0.0044(11) -0.0160(11)
Zn1B 0.02707(18) 0.03070(18) 0.02896(18) -0.00869(14) -0.00558(13) -0.00827(14)
Zn2B 0.0373(2) 0.0502(2) 0.03167(19) -0.01009(16) -0.00290(15) -0.02307(18)
Cl1B 0.0312(3) 0.0448(4) 0.0477(4) -0.0157(3) -0.0008(3) -0.0171(3)
Cl2B 0.0445(4) 0.0351(3) 0.0301(3) -0.0053(2) -0.0074(3) -0.0139(3)
Cl3B 0.0438(4) 0.0998(7) 0.0530(5) -0.0165(5) -0.0031(4) -0.0418(5)
N1B 0.0267(10) 0.0264(10) 0.0273(10) -0.0079(8) -0.0038(8) -0.0084(9)
C2B 0.0266(12) 0.0258(12) 0.0284(12) -0.0068(10) -0.0015(10) -0.0082(10)
C3B 0.0335(14) 0.0296(13) 0.0300(13) -0.0096(10) -0.0040(10) -0.0098(11)
C4B 0.0262(12) 0.0299(12) 0.0256(12) -0.0047(10) -0.0018(9) -0.0097(10)
C5B 0.0227(11) 0.0260(12) 0.0295(12) -0.0056(10) -0.0017(9) -0.0083(10)
C6B 0.0256(12) 0.0260(12) 0.0270(12) -0.0060(9) -0.0004(9) -0.0103(10)
C7B 0.0319(14) 0.0298(13) 0.0316(13) -0.0091(10) -0.0037(11) -0.0068(11)
N8B 0.0314(12) 0.0359(12) 0.0343(12) -0.0115(10) -0.0069(9) -0.0047(10)
C9B 0.0349(15) 0.0469(17) 0.0447(17) -0.0174(14) -0.0118(13) -0.0008(13)
C10B 0.0336(15) 0.0441(17) 0.0528(19) -0.0164(15) -0.0080(14) 0.0037(13)
C11B 0.0417(17) 0.0418(17) 0.0471(18) -0.0202(14) -0.0001(14) 0.0000(14)
C12B 0.0389(16) 0.0399(15) 0.0396(15) -0.0167(13) -0.0061(12) -0.0033(13)
C13B 0.0280(12) 0.0254(12) 0.0271(12) -0.0052(9) -0.0005(10) -0.0113(10)
N14B 0.0293(11) 0.0280(10) 0.0297(11) -0.0076(8) -0.0008(8) -0.0130(9)
C15B 0.0346(14) 0.0365(14) 0.0309(13) -0.0117(11) -0.0008(11) -0.0153(12)
C16B 0.0409(15) 0.0408(15) 0.0359(14) -0.0191(12) 0.0062(12) -0.0190(13)
C17B 0.0354(14) 0.0340(14) 0.0410(15) -0.0165(12) 0.0064(12) -0.0115(12)
C18B 0.0276(13) 0.0311(13) 0.0362(14) -0.0118(11) 0.0000(10) -0.0079(11)
O19B 0.0298(9) 0.0354(10) 0.0315(9) -0.0101(8) -0.0092(7) -0.0067(8)
C20B 0.0400(15) 0.0343(14) 0.0327(14) -0.0108(11) -0.0085(12) -0.0105(12)
C21B 0.0412(15) 0.0396(15) 0.0336(14) -0.0091(12) -0.0112(12) -0.0158(13)
C22B 0.0320(14) 0.0433(15) 0.0313(14) -0.0060(12) -0.0049(11) -0.0155(12)
N23B 0.0306(11) 0.0389(12) 0.0292(11) -0.0077(9) -0.0039(9) -0.0144(10)
C24B 0.0480(17) 0.0409(15) 0.0339(14) -0.0112(12) -0.0065(12) -0.0205(13)
C25B 0.0516(18) 0.0488(17) 0.0334(15) -0.0107(13) -0.0089(13) -0.0252(15)
N26B 0.0513(15) 0.0522(15) 0.0276(12) -0.0102(11) -0.0032(11) -0.0260(13)
C27B 0.076(2) 0.059(2) 0.0298(15) -0.0013(14) -0.0129(15) -0.0342(19)
C28B 0.062(2) 0.0465(18) 0.0490(19) -0.0003(15) -0.0179(16) -0.0258(17)
N29B 0.0547(17) 0.0478(15) 0.0443(15) -0.0072(12) -0.0073(13) -0.0272(13)
C30B 0.064(2) 0.051(2) 0.065(2) -0.0210(17) -0.0064(18) -0.0255(18)
C31B 0.055(2) 0.0521(19) 0.057(2) -0.0255(16) -0.0002(16) -0.0211(17)
N32B 0.0429(14) 0.0536(15) 0.0366(13) -0.0206(11) 0.0020(11) -0.0241(12)
C33B 0.0458(17) 0.0572(19) 0.0338(15) -0.0170(14) 0.0040(13) -0.0259(15)
C34B 0.0340(14) 0.0456(16) 0.0367(15) -0.0136(12) 0.0019(11) -0.0176(13)
Zn3 0.0442(6) 0.0355(5) 0.0342(5) -0.0131(2) -0.0027(2) -0.0136(3)
Cl4 0.0567(8) 0.0398(7) 0.0411(6) -0.0155(5) 0.0057(5) -0.0218(5)
Cl5 0.0447(6) 0.0349(4) 0.0476(5) -0.0146(3) 0.0030(4) -0.0158(4)
Cl6 0.0512(5) 0.0312(4) 0.0456(6) -0.0126(3) 0.0004(4) -0.0077(3)
Cl7 0.0545(6) 0.0907(13) 0.0622(6) -0.0357(6) -0.0176(5) -0.0166(6)
O40 0.092(3) 0.148(4) 0.086(2) -0.055(3) 0.029(2) -0.075(3)
C40 0.061(2) 0.084(3) 0.056(2) -0.029(2) -0.0048(18) -0.037(2)
C41 0.083(3) 0.086(4) 0.120(5) -0.049(3) -0.013(3) -0.029(3)
C42 0.084(3) 0.084(3) 0.070(3) -0.006(2) -0.019(3) -0.030(3)
O50 0.0658(15) 0.0559(14) 0.0508(13) -0.0153(11) -0.0057(12) -0.0342(13)
O60 0.086(2) 0.069(2) 0.119(3) -0.039(2) 0.014(2) -0.0212(18)
O70 0.125(4) 0.087(3) 0.072(3) -0.030(2) 0.027(3) -0.026(3)
O80 0.099(3) 0.112(4) 0.104(4) -0.046(3) 0.032(3) -0.052(3)

loop_
_atom_type_symbol
_atom_type_description
_atom_type_scat_dispersion_real
_atom_type_scat_dispersion_imag
_atom_type_scat_source
C C 0.0181 0.0091 'International Tables Vol C Tables 4.2.6.8 and 6.1.1.4'
H H 0.0000 0.0000 'International Tables Vol C Tables 4.2.6.8 and 6.1.1.4'
N N 0.0311 0.0180 'International Tables Vol C Tables 4.2.6.8 and 6.1.1.4'
O O 0.0492 0.0322 'International Tables Vol C Tables 4.2.6.8 and 6.1.1.4'
Cl Cl 0.3639 0.7018 'International Tables Vol C Tables 4.2.6.8 and 6.1.1.4'
Zn Zn -1.5491 0.6778 'International Tables Vol C Tables 4.2.6.8 and 6.1.1.4'

loop_
_geom_angle_atom_site_label_1
_geom_angle_atom_site_label_2
_geom_angle_atom_site_label_3
_geom_angle
N1A Zn1A N8A 74.91(8)
N1A Zn1A N14A 74.25(8)
N8A Zn1A N14A 146.69(9)
N1A Zn1A Cl1A 114.19(6)
N8A Zn1A Cl1A 106.41(7)
N14A Zn1A Cl1A 97.47(6)
N1A Zn1A Cl2A 136.40(6)
N8A Zn1A Cl2A 94.80(6)
N14A Zn1A Cl2A 98.85(6)
Cl1A Zn1A Cl2A 109.38(3)
N32A Zn2A N26A 132.50(10)
N32A Zn2A N29A 82.37(10)
N26A Zn2A N29A 81.10(10)
N32A Zn2A N23A 81.66(9)
N26A Zn2A N23A 81.26(9)
N29A Zn2A N23A 137.46(10)
N32A Zn2A Cl3A 112.14(7)
N26A Zn2A Cl3A 115.30(7)
N29A Zn2A Cl3A 108.09(8)
N23A Zn2A Cl3A 114.45(6)
C2A N1A C6A 120.2(2)
C2A N1A Zn1A 119.28(18)
C6A N1A Zn1A 119.69(17)
N1A C2A C3A 122.1(2)
N1A C2A C7A 113.9(2)
C3A C2A C7A 124.1(2)
C4A C3A C2A 117.8(2)
O19A C4A C3A 124.8(2)
O19A C4A C5A 115.1(2)
C3A C4A C5A 120.1(2)
C6A C5A C4A 117.9(2)
N1A C6A C5A 121.8(2)
N1A C6A C13A 114.1(2)
C5A C6A C13A 124.1(2)
N8A C7A C12A 122.0(3)
N8A C7A C2A 114.7(2)
C12A C7A C2A 123.1(2)
C9A N8A C7A 118.6(2)
C9A N8A Zn1A 125.27(19)
C7A N8A Zn1A 115.74(18)
N8A C9A C10A 122.9(3)
C9A C10A C11A 118.3(3)
C12A C11A C10A 119.7(3)
C11A C12A C7A 118.5(3)
N14A C13A C18A 122.1(2)
N14A C13A C6A 114.0(2)
C18A C13A C6A 124.0(2)
C15A N14A C13A 118.4(2)
C15A N14A Zn1A 125.28(19)
C13A N14A Zn1A 115.92(17)
N14A C15A C16A 122.9(3)
C15A C16A C17A 118.8(3)
C16A C17A C18A 119.0(3)
C13A C18A C17A 118.8(3)
C4A O19A C20A 117.4(2)
O19A C20A C21A 106.8(2)
C20A C21A C22A 110.3(2)
N23A C22A C21A 115.9(2)
C34A N23A C22A 112.6(2)
C34A N23A C24A 110.5(2)
C22A N23A C24A 111.3(2)
C34A N23A Zn2A 104.25(16)
C22A N23A Zn2A 110.63(16)
C24A N23A Zn2A 107.22(16)
N23A C24A C25A 110.2(2)
N26A C25A C24A 109.3(2)
C25A N26A C27A 114.5(2)
C25A N26A Zn2A 106.04(16)
C27A N26A Zn2A 109.69(19)
N26A C27A C28A 109.0(2)
N29A C28A C27A 108.7(3)
C30A N29A C28A 114.6(3)
C30A N29A Zn2A 107.16(19)
C28A N29A Zn2A 106.64(18)
N29A C30A C31A 110.2(3)
N32A C31A C30A 109.4(3)
C31A N32A C33A 114.8(3)
C31A N32A Zn2A 106.12(18)
C33A N32A Zn2A 110.85(17)
N32A C33A C34A 110.2(2)
N23A C34A C33A 111.3(2)
N1B Zn1B N8B 75.24(9)
N1B Zn1B N14B 75.10(8)
N8B Zn1B N14B 150.33(9)
N1B Zn1B Cl1B 116.47(7)
N8B Zn1B Cl1B 96.22(7)
N14B Zn1B Cl1B 97.65(6)
N1B Zn1B Cl2B 130.07(7)
N8B Zn1B Cl2B 99.28(7)
N14B Zn1B Cl2B 99.02(6)
Cl1B Zn1B Cl2B 113.46(3)
N26B Zn2B N29B 82.17(11)
N26B Zn2B N32B 134.89(11)
N29B Zn2B N32B 81.91(12)
N26B Zn2B N23B 81.80(10)
N29B Zn2B N23B 137.91(10)
N32B Zn2B N23B 82.45(10)
N26B Zn2B Cl3B 112.52(9)
N29B Zn2B Cl3B 111.29(9)
N32B Zn2B Cl3B 112.59(8)
N23B Zn2B Cl3B 110.80(7)
C2B N1B C6B 119.9(2)
C2B N1B Zn1B 119.81(17)
C6B N1B Zn1B 120.10(18)
N1B C2B C3B 122.4(2)
N1B C2B C7B 114.4(2)
C3B C2B C7B 123.3(2)
C2B C3B C4B 117.6(3)
O19B C4B C5B 115.6(2)
O19B C4B C3B 124.4(2)
C5B C4B C3B 120.0(2)
C6B C5B C4B 118.7(2)
N1B C6B C5B 121.3(2)
N1B C6B C13B 114.3(2)
C5B C6B C13B 124.4(2)
N8B C7B C12B 122.0(3)
N8B C7B C2B 114.2(2)
C12B C7B C2B 123.7(3)
C9B N8B C7B 118.3(3)
C9B N8B Zn1B 125.3(2)
C7B N8B Zn1B 116.21(18)
N8B C9B C10B 122.8(3)
C11B C10B C9B 119.1(3)
C10B C11B C12B 118.9(3)
C7B C12B C11B 118.9(3)
N14B C13B C18B 121.6(3)
N14B C13B C6B 115.0(2)
C18B C13B C6B 123.4(2)
C15B N14B C13B 119.1(2)
C15B N14B Zn1B 125.53(19)
C13B N14B Zn1B 115.26(18)
N14B C15B C16B 122.9(3)
C15B C16B C17B 118.3(3)
C16B C17B C18B 119.4(3)
C17B C18B C13B 118.6(3)
C4B O19B C20B 118.5(2)
O19B C20B C21B 106.4(2)
C20B C21B C22B 109.9(2)
N23B C22B C21B 116.4(2)
C34B N23B C24B 111.5(2)
C34B N23B C22B 112.7(2)
C24B N23B C22B 111.7(2)
C34B N23B Zn2B 102.46(18)
C24B N23B Zn2B 107.47(17)
C22B N23B Zn2B 110.60(17)
N23B C24B C25B 110.8(2)
N26B C25B C24B 108.6(3)
C25B N26B C27B 114.7(3)
C25B N26B Zn2B 107.08(18)
C27B N26B Zn2B 108.5(2)
N26B C27B C28B 110.4(3)
N29B C28B C27B 109.4(3)
C28B N29B C30B 115.5(3)
C28B N29B Zn2B 106.1(2)
C30B N29B Zn2B 108.5(2)
N29B C30B C31B 109.8(3)
N32B C31B C30B 109.6(3)
C31B N32B C33B 113.6(3)
C31B N32B Zn2B 106.4(2)
C33B N32B Zn2B 108.76(19)
N32B C33B C34B 110.2(2)
N23B C34B C33B 110.5(2)
Cl6 Zn3 Cl4 111.03(8)
Cl6 Zn3 Cl7 110.11(7)
Cl4 Zn3 Cl7 109.35(8)
Cl6 Zn3 Cl5 106.51(7)
Cl4 Zn3 Cl5 111.43(7)
Cl7 Zn3 Cl5 108.34(8)
Cl7' Zn3' Cl5' 111.1(7)
Cl7' Zn3' Cl6' 110.9(7)
Cl5' Zn3' Cl6' 107.6(7)
Cl7' Zn3' Cl4' 108.7(7)
Cl5' Zn3' Cl4' 109.6(7)
Cl6' Zn3' Cl4' 108.9(7)
O40 C40 C41 122.4(5)
O40 C40 C42 120.7(5)
C41 C40 C42 116.9(5)

loop_
_geom_bond_atom_site_label_1
_geom_bond_atom_site_label_2
_geom_bond_distance
Zn1A N1A 2.094(2)
Zn1A N8A 2.183(2)
Zn1A N14A 2.193(2)
Zn1A Cl1A 2.2614(8)
Zn1A Cl2A 2.2903(7)
Zn2A N32A 2.131(2)
Zn2A N26A 2.138(2)
Zn2A N29A 2.164(3)
Zn2A N23A 2.219(2)
Zn2A Cl3A 2.2311(8)
N1A C2A 1.337(3)
N1A C6A 1.342(3)
C2A C3A 1.394(4)
C2A C7A 1.486(4)
C3A C4A 1.390(4)
C4A O19A 1.344(3)
C4A C5A 1.407(4)
C5A C6A 1.385(4)
C6A C13A 1.490(3)
C7A N8A 1.350(3)
C7A C12A 1.387(4)
N8A C9A 1.336(4)
C9A C10A 1.381(5)
C10A C11A 1.385(5)
C11A C12A 1.383(4)
C13A N14A 1.357(3)
C13A C18A 1.380(4)
N14A C15A 1.336(4)
C15A C16A 1.376(4)
C16A C17A 1.386(4)
C17A C18A 1.390(4)
O19A C20A 1.449(3)
C20A C21A 1.513(4)
C21A C22A 1.532(4)
C22A N23A 1.484(3)
N23A C34A 1.484(4)
N23A C24A 1.487(3)
C24A C25A 1.519(4)
C25A N26A 1.468(4)
N26A C27A 1.482(4)
C27A C28A 1.515(5)
C28A N29A 1.479(4)
N29A C30A 1.470(4)
C30A C31A 1.510(5)
C31A N32A 1.471(4)
N32A C33A 1.480(4)
C33A C34A 1.516(4)
Zn1B N1B 2.077(2)
Zn1B N8B 2.175(3)
Zn1B N14B 2.205(2)
Zn1B Cl1B 2.2678(8)
Zn1B Cl2B 2.2680(7)
Zn2B N26B 2.137(3)
Zn2B N29B 2.138(3)
Zn2B N32B 2.144(3)
Zn2B N23B 2.186(2)
Zn2B Cl3B 2.2358(9)
N1B C2B 1.338(4)
N1B C6B 1.347(3)
C2B C3B 1.388(4)
C2B C7B 1.493(4)
C3B C4B 1.396(4)
C4B O19B 1.348(3)
C4B C5B 1.391(4)
C5B C6B 1.384(4)
C6B C13B 1.487(4)
C7B N8B 1.344(4)
C7B C12B 1.375(4)
N8B C9B 1.336(4)
C9B C10B 1.373(5)
C10B C11B 1.367(5)
C11B C12B 1.392(5)
C13B N14B 1.348(3)
C13B C18B 1.392(4)
N14B C15B 1.332(4)
C15B C16B 1.380(4)
C16B C17B 1.388(4)
C17B C18B 1.389(4)
O19B C20B 1.454(4)
C20B C21B 1.516(4)
C21B C22B 1.526(4)
C22B N23B 1.487(4)
N23B C34B 1.478(4)
N23B C24B 1.482(4)
C24B C25B 1.526(4)
C25B N26B 1.474(4)
N26B C27B 1.476(5)
C27B C28B 1.510(6)
C28B N29B 1.465(5)
N29B C30B 1.472(5)
C30B C31B 1.506(6)
C31B N32B 1.466(5)
N32B C33B 1.484(4)
C33B C34B 1.511(4)
Zn3 Cl6 2.2528(15)
Zn3 Cl4 2.2608(17)
Zn3 Cl7 2.2906(16)
Zn3 Cl5 2.2937(16)
Zn3' Cl7' 2.271(13)
Zn3' Cl5' 2.271(13)
Zn3' Cl6' 2.277(13)
Zn3' Cl4' 2.288(13)
O40 C40 1.212(6)
C40 C41 1.489(8)
C40 C42 1.512(7)
